data_4518100
loop_
_publ_author_name
'Ushakov, Evgeny N.'
'Martyanov, Timofey P.'
'Vedernikov, Artem I.'
'Efremova, Asya A.'
'Moiseeva, Anna A.'
'Kuz&#x2019;mina, Lyudmila G.'
'Dmitrieva, Svetlana N.'
'Howard, Judith A. K.'
'Gromov, Sergey P.'

_publ_section_title
;
 Highly Stable Supramolecular Donor--Acceptor Complexes Involving a
 Bis(18-Crown-6)azobenzene as Weak Donor: Structure--Property
 Relationships
;
_journal_name_full 'ACS Omega'
_journal_paper_doi 10.1021/acsomega.0c03441
_journal_year 2020
_chemical_formula_moiety 'C32 H46 N2 O12, C20 H26 N4, 4(Cl O4), C2 H3 N, 0.5(C6 H6)'
_chemical_formula_sum 'C57 H78 Cl4 N7 O28'
_chemical_formula_weight 1451.06
_chemical_name_systematic
;
complex between (E)-di-2,3,5,6,8,9,11,12,14,15-decahydro-
1,4,7,10,13,16-benzohexaoxacyclooctadecin-18-yldiazene
and 2,7-bis(3-ammoniopropyl)benzo[lmn][3,8]phenanthrolinediium
tetraperchlorate, acetonitrile and benzene solvate
;
_space_group_crystal_system triclinic
_space_group_IT_number 2
_space_group_name_Hall '-P 1'
_space_group_name_H-M_alt 'P -1'
_atom_sites_solution_hydrogens geom
_audit_creation_method SHELXL-2014/7
_cell_angle_alpha 71.0820(10)
_cell_angle_beta 79.3530(10)
_cell_angle_gamma 80.7480(10)
_cell_formula_units_Z 2
_cell_length_a 12.5838(3)
_cell_length_b 16.0616(4)
_cell_length_c 17.8292(5)
_cell_measurement_reflns_used 5145
_cell_measurement_temperature 120(2)
_cell_measurement_theta_max 29.995
_cell_measurement_theta_min 2.193
_cell_volume 3330.45(15)
_computing_structure_refinement 'SHELXL-2014/7 (Sheldrick, 2014)'
_diffrn_ambient_temperature 120(2)
_diffrn_measured_fraction_theta_full 0.996
_diffrn_measured_fraction_theta_max 0.985
_diffrn_measurement_device_type 'Bruker SMART-6'
_diffrn_measurement_method /W
_diffrn_radiation_type MoK\a
_diffrn_radiation_wavelength 0.71073
_diffrn_reflns_av_R_equivalents 0.0424
_diffrn_reflns_av_unetI/netI 0.0911
_diffrn_reflns_Laue_measured_fraction_full 0.996
_diffrn_reflns_Laue_measured_fraction_max 0.985
_diffrn_reflns_limit_h_max 17
_diffrn_reflns_limit_h_min -17
_diffrn_reflns_limit_k_max 21
_diffrn_reflns_limit_k_min -21
_diffrn_reflns_limit_l_max 24
_diffrn_reflns_limit_l_min -24
_diffrn_reflns_number 31347
_diffrn_reflns_point_group_measured_fraction_full 0.996
_diffrn_reflns_point_group_measured_fraction_max 0.985
_diffrn_reflns_theta_full 25.242
_diffrn_reflns_theta_max 28.998
_diffrn_reflns_theta_min 1.220
_exptl_absorpt_coefficient_mu 0.268
_exptl_absorpt_correction_T_max 0.953
_exptl_absorpt_correction_T_min 0.905
_exptl_absorpt_correction_type multi-scan
_exptl_absorpt_process_details SADABS
_exptl_crystal_colour orange
_exptl_crystal_density_diffrn 1.447
_exptl_crystal_description block
_exptl_crystal_F_000 1522
_exptl_crystal_size_max 0.380
_exptl_crystal_size_mid 0.220
_exptl_crystal_size_min 0.180
_refine_diff_density_max 1.798
_refine_diff_density_min -0.740
_refine_diff_density_rms 0.119
_refine_ls_extinction_method none
_refine_ls_goodness_of_fit_ref 1.139
_refine_ls_hydrogen_treatment constr
_refine_ls_matrix_type full
_refine_ls_number_parameters 923
_refine_ls_number_reflns 17424
_refine_ls_number_restraints 237
_refine_ls_restrained_S_all 1.180
_refine_ls_R_factor_all 0.1906
_refine_ls_R_factor_gt 0.1119
_refine_ls_shift/su_max 0.000
_refine_ls_shift/su_mean 0.000
_refine_ls_structure_factor_coef Fsqd
_refine_ls_weighting_details 'w=1/[\s^2^(Fo^2^)+(0.2000P)^2^] where P=(Fo^2^+2Fc^2^)/3'
_refine_ls_weighting_scheme calc
_refine_ls_wR_factor_gt 0.3279
_refine_ls_wR_factor_ref 0.3653
_reflns_Friedel_coverage 0.000
_reflns_number_gt 8683
_reflns_number_total 17424
_reflns_threshold_expression 'I > 2\s(I)'
_cod_data_source_file ao0c03441_si_004.cif
_cod_data_source_block p-1
_cod_database_code 4518100
_shelx_shelxl_version_number 2014/7
_shelx_space_group_comment
;
The symmetry employed for this shelxl refinement is uniquely defined
by the following loop, which should always be used as a source of
symmetry information in preference to the above space-group names.
They are only intended as comments.
;
_shelx_estimated_absorpt_t_min 0.905
_shelx_estimated_absorpt_t_max 0.953

loop_
_space_group_symop_operation_xyz
'x, y, z'
'-x, -y, -z'

loop_
_atom_site_label
_atom_site_type_symbol
_atom_site_fract_x
_atom_site_fract_y
_atom_site_fract_z
_atom_site_U_iso_or_equiv
_atom_site_adp_type
_atom_site_occupancy
_atom_site_site_symmetry_order
_atom_site_calc_flag
_atom_site_refinement_flags_posn
_atom_site_refinement_flags_adp
_atom_site_refinement_flags_occupancy
_atom_site_disorder_assembly
_atom_site_disorder_group
Cl1 Cl 0.70131(11) 0.45649(9) 0.21618(9) 0.0497(4) Uani 1 1 d . . . . .
O13 O 0.6466(3) 0.3940(3) 0.2837(3) 0.0592(11) Uani 1 1 d . . . . .
O14 O 0.6456(4) 0.4721(3) 0.1490(3) 0.0664(12) Uani 1 1 d . . . . .
O15 O 0.6973(4) 0.5391(3) 0.2321(3) 0.0686(12) Uani 1 1 d . . . . .
O16 O 0.8099(3) 0.4191(3) 0.1981(3) 0.0739(14) Uani 1 1 d . . . . .
Cl2 Cl 0.13267(11) 0.14924(9) 0.10151(7) 0.0468(3) Uani 1 1 d . . . . .
O21 O 0.2383(3) 0.1018(3) 0.0918(3) 0.0641(12) Uani 1 1 d . . . . .
O22 O 0.0720(3) 0.0998(3) 0.1747(2) 0.0584(11) Uani 1 1 d . . . . .
O23 O 0.1435(4) 0.2348(3) 0.1068(3) 0.0695(13) Uani 1 1 d . . . . .
O24 O 0.0801(4) 0.1582(3) 0.0343(3) 0.0677(13) Uani 1 1 d . . . . .
Cl3 Cl 0.30698(9) 0.13700(7) 0.37959(7) 0.0341(3) Uani 1 1 d . . . . .
O31 O 0.2340(3) 0.0835(3) 0.4429(2) 0.0494(9) Uani 1 1 d . . . . .
O32 O 0.3783(3) 0.1718(3) 0.4143(2) 0.0522(10) Uani 1 1 d . . . . .
O33 O 0.3738(3) 0.0827(3) 0.3358(2) 0.0523(10) Uani 1 1 d . . . . .
O34 O 0.2455(3) 0.2078(3) 0.3297(3) 0.0593(11) Uani 1 1 d . . . . .
Cl4 Cl 0.72503(13) 0.84713(12) 0.27091(13) 0.0713(5) Uani 1 1 d D . . . .
O41 O 0.6632(4) 0.9290(4) 0.2461(4) 0.126(3) Uani 1 1 d D U . . .
O42 O 0.6959(11) 0.7808(8) 0.2500(8) 0.157(7) Uani 0.617(13) 1 d D U P A 1
O43 O 0.8353(5) 0.8499(6) 0.2621(6) 0.077(3) Uani 0.617(13) 1 d D U P A 1
O44 O 0.6886(8) 0.8182(7) 0.3617(4) 0.104(4) Uani 0.617(13) 1 d D U P A 1
O45 O 0.7879(14) 0.8387(12) 0.1919(8) 0.136(9) Uani 0.383(13) 1 d D U P A 2
O46 O 0.8047(13) 0.8505(12) 0.3124(12) 0.128(8) Uani 0.383(13) 1 d D U P A 2
O47 O 0.6675(12) 0.7774(7) 0.2999(12) 0.109(8) Uani 0.383(13) 1 d D U P A 2
O1 O -0.1994(3) 0.5716(3) 0.6329(2) 0.0526(10) Uani 1 1 d . . . . .
O2 O -0.3480(3) 0.5195(3) 0.7711(3) 0.0576(10) Uani 1 1 d . . . . .
O3 O -0.2688(5) 0.4318(5) 0.9169(3) 0.110(2) Uani 1 1 d . U . . .
O4 O -0.0538(6) 0.4237(5) 0.9402(4) 0.115(2) Uani 1 1 d . U . . .
O5 O 0.0632(4) 0.4095(3) 0.7827(3) 0.0607(11) Uani 1 1 d . . . . .
O6 O -0.0045(3) 0.4970(3) 0.6339(2) 0.0488(9) Uani 1 1 d . . . . .
O7 O 0.4870(3) 0.8103(3) 0.0983(2) 0.0505(9) Uani 1 1 d . . . . .
O8 O 0.5985(3) 0.7244(3) -0.0136(2) 0.0491(9) Uani 1 1 d . . . . .
O9 O 0.4955(3) 0.7069(3) -0.1324(2) 0.0536(10) Uani 1 1 d . . . . .
O10 O 0.3097(3) 0.8321(3) -0.1739(2) 0.0521(10) Uani 1 1 d . . . . .
O11 O 0.1849(3) 0.8791(3) -0.0387(3) 0.0595(11) Uani 1 1 d . . . . .
O12 O 0.2794(3) 0.8550(3) 0.0975(2) 0.0551(10) Uani 1 1 d . . . . .
N1 N 0.1060(4) 0.7184(3) 0.3758(3) 0.0478(11) Uani 1 1 d . . . . .
N2 N 0.2036(5) 0.6839(3) 0.3820(3) 0.0546(12) Uani 1 1 d . . . . .
C1 C 0.0322(5) 0.6816(4) 0.4460(3) 0.0514(14) Uani 1 1 d . . . . .
C2 C -0.0713(5) 0.7222(4) 0.4454(3) 0.0515(14) Uani 1 1 d . . . . .
H2A H -0.0883 0.7730 0.4021 0.062 Uiso 1 1 calc R U . . .
C3 C -0.1537(5) 0.6892(4) 0.5088(4) 0.0517(14) Uani 1 1 d . . . . .
H3A H -0.2254 0.7188 0.5096 0.062 Uiso 1 1 calc R U . . .
C4 C -0.1284(4) 0.6118(4) 0.5712(3) 0.0457(12) Uani 1 1 d . . . . .
C5 C -0.0211(4) 0.5702(3) 0.5710(3) 0.0377(11) Uani 1 1 d . . . . .
C6 C 0.0583(5) 0.6059(4) 0.5082(3) 0.0472(13) Uani 1 1 d . . . . .
H6A H 0.1310 0.5784 0.5076 0.057 Uiso 1 1 calc R U . . .
C7 C -0.3151(5) 0.6007(4) 0.6355(4) 0.0564(15) Uani 1 1 d . . . . .
H7A H -0.3320 0.6555 0.6513 0.068 Uiso 1 1 calc R U . . .
H7B H -0.3367 0.6134 0.5819 0.068 Uiso 1 1 calc R U . . .
C8 C -0.3737(5) 0.5320(5) 0.6925(4) 0.0631(17) Uani 1 1 d . . . . .
H8A H -0.3534 0.4763 0.6783 0.076 Uiso 1 1 calc R U . . .
H8B H -0.4529 0.5486 0.6918 0.076 Uiso 1 1 calc R U . . .
C9 C -0.3864(5) 0.4418(5) 0.8271(5) 0.070(2) Uani 1 1 d . . . . .
H9A H -0.3471 0.3898 0.8119 0.085 Uiso 1 1 calc R U . . .
H9B H -0.4645 0.4428 0.8246 0.085 Uiso 1 1 calc R U . . .
C10 C -0.3732(6) 0.4316(6) 0.9072(6) 0.089(3) Uani 1 1 d . . . . .
H10A H -0.4189 0.4802 0.9244 0.106 Uiso 1 1 calc R U . . .
H10B H -0.3998 0.3751 0.9425 0.106 Uiso 1 1 calc R U . . .
C11 C -0.2421(7) 0.3975(5) 0.9928(4) 0.077(2) Uani 1 1 d . U . . .
H11A H -0.2831 0.3461 1.0222 0.092 Uiso 1 1 calc R U . . .
H11B H -0.2647 0.4428 1.0210 0.092 Uiso 1 1 calc R U . . .
C12 C -0.1196(8) 0.3680(7) 0.9945(5) 0.105(3) Uani 1 1 d . U . . .
H12A H -0.1030 0.3608 1.0485 0.126 Uiso 1 1 calc R U . . .
H12B H -0.1030 0.3093 0.9855 0.126 Uiso 1 1 calc R U . . .
C13 C 0.0558(6) 0.3871(6) 0.9226(4) 0.081(2) Uani 1 1 d . U . . .
H13A H 0.0765 0.3426 0.9724 0.097 Uiso 1 1 calc R U . . .
H13B H 0.1031 0.4351 0.9085 0.097 Uiso 1 1 calc R U . . .
C14 C 0.0815(6) 0.3443(5) 0.8578(5) 0.076(2) Uani 1 1 d . . . . .
H14A H 0.1583 0.3180 0.8547 0.091 Uiso 1 1 calc R U . . .
H14B H 0.0346 0.2963 0.8697 0.091 Uiso 1 1 calc R U . . .
C15 C 0.0973(5) 0.3763(4) 0.7163(4) 0.0564(15) Uani 1 1 d . . . . .
H15A H 0.0453 0.3369 0.7149 0.068 Uiso 1 1 calc R U . . .
H15B H 0.1700 0.3421 0.7204 0.068 Uiso 1 1 calc R U . . .
C16 C 0.1017(5) 0.4561(4) 0.6405(4) 0.0590(15) Uani 1 1 d . . . . .
H16A H 0.1487 0.4981 0.6442 0.071 Uiso 1 1 calc R U . . .
H16B H 0.1321 0.4365 0.5929 0.071 Uiso 1 1 calc R U . . .
C17 C 0.2779(5) 0.7192(4) 0.3078(3) 0.0484(13) Uani 1 1 d . . . . .
C18 C 0.3864(5) 0.6940(4) 0.3096(4) 0.0543(14) Uani 1 1 d . . . . .
H18A H 0.4117 0.6573 0.3579 0.065 Uiso 1 1 calc R U . . .
C19 C 0.4610(5) 0.7229(4) 0.2392(4) 0.0546(14) Uani 1 1 d . . . . .
H19A H 0.5368 0.7061 0.2397 0.065 Uiso 1 1 calc R U . . .
C20 C 0.4201(5) 0.7786(4) 0.1661(4) 0.0566(16) Uani 1 1 d . U . . .
C21 C 0.3067(4) 0.8024(3) 0.1700(3) 0.0376(10) Uani 1 1 d . . . . .
C22 C 0.2398(4) 0.7719(4) 0.2399(3) 0.0414(11) Uani 1 1 d . . . . .
H22A H 0.1637 0.7881 0.2410 0.050 Uiso 1 1 calc R U . . .
C23 C 0.6028(5) 0.7853(5) 0.0898(4) 0.0568(15) Uani 1 1 d . . . . .
H23A H 0.6288 0.7729 0.1419 0.068 Uiso 1 1 calc R U . . .
H23B H 0.6401 0.8349 0.0507 0.068 Uiso 1 1 calc R U . . .
C24 C 0.6303(6) 0.7048(4) 0.0619(4) 0.0641(18) Uani 1 1 d . . . . .
H24A H 0.7096 0.6866 0.0588 0.077 Uiso 1 1 calc R U . . .
H24B H 0.5922 0.6553 0.1004 0.077 Uiso 1 1 calc R U . . .
C25 C 0.6349(4) 0.6545(4) -0.0474(4) 0.0492(14) Uani 1 1 d . . . . .
H25A H 0.5977 0.6015 -0.0161 0.059 Uiso 1 1 calc R U . . .
H25B H 0.7144 0.6387 -0.0479 0.059 Uiso 1 1 calc R U . . .
C26 C 0.6069(5) 0.6891(4) -0.1333(4) 0.0558(15) Uani 1 1 d . . . . .
H26A H 0.6419 0.7437 -0.1629 0.067 Uiso 1 1 calc R U . . .
H26B H 0.6355 0.6443 -0.1613 0.067 Uiso 1 1 calc R U . . .
C27 C 0.4672(5) 0.7412(4) -0.2100(3) 0.0483(13) Uani 1 1 d . . . . .
H27A H 0.4927 0.6972 -0.2394 0.058 Uiso 1 1 calc R U . . .
H27B H 0.5035 0.7953 -0.2393 0.058 Uiso 1 1 calc R U . . .
C28 C 0.3451(5) 0.7633(5) -0.2069(4) 0.0595(16) Uani 1 1 d . . . . .
H28A H 0.3257 0.7808 -0.2616 0.071 Uiso 1 1 calc R U . . .
H28B H 0.3085 0.7104 -0.1741 0.071 Uiso 1 1 calc R U . . .
C29 C 0.1974(5) 0.8543(4) -0.1617(4) 0.0518(14) Uani 1 1 d . . . . .
H29A H 0.1624 0.7999 -0.1311 0.062 Uiso 1 1 calc R U . . .
H29B H 0.1710 0.8775 -0.2144 0.062 Uiso 1 1 calc R U . . .
C30 C 0.1631(5) 0.9198(5) -0.1190(4) 0.0610(16) Uani 1 1 d . . . . .
H30A H 0.2038 0.9721 -0.1449 0.073 Uiso 1 1 calc R U . . .
H30B H 0.0845 0.9394 -0.1195 0.073 Uiso 1 1 calc R U . . .
C31 C 0.1525(6) 0.9346(6) 0.0097(4) 0.075(2) Uani 1 1 d . U . . .
H31A H 0.0757 0.9595 0.0065 0.090 Uiso 1 1 calc R U . . .
H31B H 0.1983 0.9840 -0.0078 0.090 Uiso 1 1 calc R U . . .
C32 C 0.1662(6) 0.8777(5) 0.0956(4) 0.0680(19) Uani 1 1 d . . . . .
H32A H 0.1348 0.9113 0.1337 0.082 Uiso 1 1 calc R U . . .
H32B H 0.1289 0.8236 0.1105 0.082 Uiso 1 1 calc R U . . .
N3 N -0.1250(3) 0.5294(3) 0.7917(2) 0.0401(9) Uani 1 1 d . . . . .
H1 H -0.1754 0.5065 0.8342 0.060 Uiso 1 1 calc R U . . .
H2 H -0.0647 0.4896 0.7918 0.060 Uiso 1 1 calc R U . . .
H3 H -0.1532 0.5410 0.7454 0.060 Uiso 1 1 calc R U . . .
N4 N 0.0715(3) 0.7844(2) 0.6417(2) 0.0290(8) Uani 1 1 d . . . . .
N5 N 0.3623(3) 0.9409(2) 0.2674(2) 0.0330(8) Uani 1 1 d . . . . .
N6 N 0.5788(3) 1.1561(3) 0.0506(2) 0.0387(9) Uani 1 1 d . . . . .
H4 H 0.6230 1.1598 0.0034 0.058 Uiso 1 1 calc R U . . .
H5 H 0.6163 1.1654 0.0857 0.058 Uiso 1 1 calc R U . . .
H6 H 0.5205 1.1980 0.0422 0.058 Uiso 1 1 calc R U . . .
C33 C -0.0954(4) 0.6122(3) 0.7976(3) 0.0384(11) Uani 1 1 d . . . . .
H33A H -0.0537 0.5986 0.8428 0.046 Uiso 1 1 calc R U . . .
H33B H -0.1622 0.6513 0.8077 0.046 Uiso 1 1 calc R U . . .
C34 C -0.0275(4) 0.6586(3) 0.7203(2) 0.0319(9) Uani 1 1 d . . . . .
H34A H 0.0377 0.6181 0.7101 0.038 Uiso 1 1 calc R U . . .
H34B H -0.0703 0.6720 0.6756 0.038 Uiso 1 1 calc R U . . .
C35 C 0.0081(4) 0.7436(3) 0.7214(3) 0.0325(9) Uani 1 1 d . . . . .
H35A H -0.0562 0.7847 0.7321 0.039 Uiso 1 1 calc R U . . .
H35B H 0.0539 0.7311 0.7643 0.039 Uiso 1 1 calc R U . . .
C36 C 0.0179(4) 0.8367(3) 0.5818(3) 0.0300(9) Uani 1 1 d . . . . .
H36A H -0.0587 0.8504 0.5919 0.036 Uiso 1 1 calc R U . . .
C37 C 0.0729(3) 0.8709(3) 0.5054(3) 0.0272(8) Uani 1 1 d . . . . .
C38 C 0.1871(3) 0.8502(3) 0.4933(2) 0.0270(8) Uani 1 1 d . . . . .
C39 C 0.2424(4) 0.7954(3) 0.5574(3) 0.0331(10) Uani 1 1 d . . . . .
C40 C 0.1800(4) 0.7615(3) 0.6317(3) 0.0336(10) Uani 1 1 d . . . . .
H40A H 0.2140 0.7222 0.6752 0.040 Uiso 1 1 calc R U . . .
C41 C 0.0186(4) 0.9261(3) 0.4389(3) 0.0310(9) Uani 1 1 d . . . . .
H41A H -0.0580 0.9407 0.4469 0.037 Uiso 1 1 calc R U . . .
C42 C 0.0754(4) 0.9573(3) 0.3657(3) 0.0334(10) Uani 1 1 d . . . . .
H42A H 0.0383 0.9927 0.3222 0.040 Uiso 1 1 calc R U . . .
C43 C 0.1924(4) 0.9371(3) 0.3526(3) 0.0301(9) Uani 1 1 d . . . . .
C44 C 0.2469(3) 0.8833(3) 0.4172(3) 0.0281(9) Uani 1 1 d . . . . .
C45 C 0.3610(4) 0.8633(3) 0.4056(3) 0.0348(10) Uani 1 1 d . . . . .
C46 C 0.4157(4) 0.8110(4) 0.4718(3) 0.0459(13) Uani 1 1 d . . . . .
H46A H 0.4927 0.7995 0.4645 0.055 Uiso 1 1 calc R U . . .
C47 C 0.3582(4) 0.7775(4) 0.5450(3) 0.0467(13) Uani 1 1 d . . . . .
H47A H 0.3952 0.7420 0.5884 0.056 Uiso 1 1 calc R U . . .
C48 C 0.2538(4) 0.9644(3) 0.2768(3) 0.0341(10) Uani 1 1 d . . . . .
H48A H 0.2192 0.9993 0.2320 0.041 Uiso 1 1 calc R U . . .
C49 C 0.4161(4) 0.8938(3) 0.3284(3) 0.0376(10) Uani 1 1 d . . . . .
H49A H 0.4929 0.8809 0.3188 0.045 Uiso 1 1 calc R U . . .
C50 C 0.4247(5) 0.9671(3) 0.1858(3) 0.0427(12) Uani 1 1 d . . . . .
H50A H 0.3775 0.9685 0.1467 0.051 Uiso 1 1 calc R U . . .
H50B H 0.4871 0.9216 0.1825 0.051 Uiso 1 1 calc R U . . .
C51 C 0.4672(4) 1.0567(3) 0.1627(3) 0.0343(10) Uani 1 1 d . . . . .
H51A H 0.4061 1.1047 0.1568 0.041 Uiso 1 1 calc R U . . .
H51B H 0.5081 1.0594 0.2041 0.041 Uiso 1 1 calc R U . . .
C52 C 0.5403(6) 1.0665(4) 0.0844(3) 0.0541(15) Uani 1 1 d . . . . .
H52A H 0.6039 1.0211 0.0924 0.065 Uiso 1 1 calc R U . . .
H52B H 0.5005 1.0564 0.0457 0.065 Uiso 1 1 calc R U . . .
N1S N 0.8103(4) 0.0492(3) 0.3634(3) 0.0517(12) Uani 1 1 d . . . . .
C1S C 0.7275(5) 0.0285(4) 0.3826(3) 0.0436(12) Uani 1 1 d . . . . .
C2S C 0.6162(5) 0.0032(5) 0.4091(4) 0.0643(17) Uani 1 1 d . . . . .
H2SA H 0.5895 -0.0076 0.3652 0.096 Uiso 1 1 calc R U . . .
H2SB H 0.5686 0.0512 0.4249 0.096 Uiso 1 1 calc R U . . .
H2SC H 0.6162 -0.0507 0.4550 0.096 Uiso 1 1 calc R U . . .
C3S C 0.581(2) 0.467(2) 0.453(2) 0.113(12) Uani 0.37(3) 1 d D U P B 1
H3SA H 0.6362 0.4451 0.4180 0.136 Uiso 0.37(3) 1 calc R U P B 1
C4S C 0.5864(17) 0.5471(17) 0.463(2) 0.116(7) Uani 0.37(3) 1 d D U P B 1
H4SA H 0.6485 0.5781 0.4394 0.139 Uiso 0.37(3) 1 calc R U P B 1
C5S C 0.501(2) 0.5816(13) 0.506(2) 0.080(8) Uani 0.37(3) 1 d D U P B 1
H5SA H 0.4988 0.6404 0.5077 0.096 Uiso 0.37(3) 1 calc R U P B 1
C6S C 0.5693(12) 0.5254(13) 0.4304(8) 0.100(6) Uani 0.63(3) 1 d D U P B 2
H6SA H 0.6209 0.5416 0.3835 0.121 Uiso 0.63(3) 1 calc R U P B 2
C7S C 0.530(2) 0.5838(10) 0.4739(11) 0.113(7) Uani 0.63(3) 1 d D U P B 2
H7SA H 0.5477 0.6431 0.4541 0.136 Uiso 0.63(3) 1 calc R U P B 2
C8S C 0.4670(18) 0.5556(11) 0.5443(9) 0.092(6) Uani 0.63(3) 1 d D U P B 2
H8SA H 0.4470 0.5932 0.5773 0.110 Uiso 0.63(3) 1 calc R U P B 2

loop_
_atom_site_aniso_label
_atom_site_aniso_U_11
_atom_site_aniso_U_22
_atom_site_aniso_U_33
_atom_site_aniso_U_23
_atom_site_aniso_U_13
_atom_site_aniso_U_12
Cl1 0.0433(7) 0.0449(7) 0.0485(8) 0.0018(6) -0.0056(6) -0.0036(5)
O13 0.051(2) 0.051(2) 0.053(2) 0.0064(19) 0.0028(19) -0.0002(18)
O14 0.087(3) 0.060(3) 0.050(2) -0.011(2) -0.025(2) 0.004(2)
O15 0.078(3) 0.062(3) 0.067(3) -0.012(2) -0.022(3) -0.014(2)
O16 0.040(2) 0.071(3) 0.077(3) 0.011(2) 0.002(2) 0.007(2)
Cl2 0.0496(7) 0.0557(8) 0.0281(6) 0.0010(5) -0.0030(5) -0.0180(6)
O21 0.053(2) 0.078(3) 0.045(2) -0.002(2) 0.0050(19) -0.009(2)
O22 0.046(2) 0.075(3) 0.035(2) 0.0124(19) 0.0014(17) -0.019(2)
O23 0.101(4) 0.066(3) 0.042(2) -0.010(2) -0.005(2) -0.030(3)
O24 0.089(3) 0.074(3) 0.041(2) -0.005(2) -0.028(2) -0.016(3)
Cl3 0.0324(5) 0.0344(6) 0.0311(6) -0.0085(4) 0.0036(4) -0.0040(4)
O31 0.0392(19) 0.063(2) 0.0358(19) -0.0030(18) 0.0069(16) -0.0153(17)
O32 0.053(2) 0.055(2) 0.054(2) -0.022(2) -0.0090(19) -0.0088(18)
O33 0.048(2) 0.049(2) 0.061(3) -0.031(2) 0.0181(19) -0.0103(17)
O34 0.051(2) 0.059(3) 0.053(2) 0.004(2) -0.013(2) -0.0017(19)
Cl4 0.0440(8) 0.0685(11) 0.1060(15) -0.0394(11) -0.0154(9) 0.0131(7)
O41 0.061(3) 0.096(4) 0.137(6) 0.039(4) 0.027(3) 0.029(3)
O42 0.169(13) 0.222(14) 0.144(11) -0.101(10) -0.069(10) -0.055(10)
O43 0.046(4) 0.086(6) 0.090(7) -0.015(5) -0.022(4) 0.008(4)
O44 0.113(8) 0.107(8) 0.050(5) 0.015(5) 0.006(5) 0.004(6)
O45 0.127(14) 0.145(14) 0.141(15) -0.082(12) 0.021(11) 0.006(11)
O46 0.107(13) 0.179(16) 0.136(15) -0.083(13) -0.055(12) -0.009(11)
O47 0.096(11) 0.058(9) 0.149(16) -0.012(9) 0.003(11) -0.004(8)
O1 0.047(2) 0.056(2) 0.045(2) -0.0061(18) 0.0023(18) -0.0071(18)
O2 0.059(2) 0.055(2) 0.057(3) -0.017(2) 0.003(2) -0.017(2)
O3 0.097(4) 0.164(5) 0.057(3) 0.005(3) 0.006(3) -0.082(4)
O4 0.108(4) 0.122(5) 0.075(4) 0.027(3) -0.014(3) -0.016(4)
O5 0.060(3) 0.064(3) 0.048(2) -0.004(2) -0.009(2) -0.004(2)
O6 0.044(2) 0.053(2) 0.047(2) -0.0140(18) -0.0040(17) -0.0061(17)
O7 0.045(2) 0.063(2) 0.039(2) -0.0134(18) 0.0010(17) -0.0044(18)
O8 0.046(2) 0.051(2) 0.047(2) -0.0153(18) -0.0050(17) 0.0034(17)
O9 0.056(2) 0.065(3) 0.039(2) -0.0132(19) 0.0055(18) -0.024(2)
O10 0.049(2) 0.046(2) 0.053(2) -0.0013(18) -0.0051(18) -0.0134(17)
O11 0.060(3) 0.070(3) 0.046(2) -0.015(2) -0.012(2) -0.003(2)
O12 0.049(2) 0.069(3) 0.043(2) -0.014(2) -0.0023(18) -0.0061(19)
N1 0.058(3) 0.039(2) 0.043(3) -0.016(2) 0.013(2) -0.013(2)
N2 0.073(3) 0.053(3) 0.039(3) -0.017(2) -0.004(2) -0.006(3)
C1 0.058(3) 0.054(3) 0.043(3) -0.019(3) 0.003(3) -0.013(3)
C2 0.062(4) 0.053(3) 0.039(3) -0.012(3) 0.000(3) -0.016(3)
C3 0.052(3) 0.051(3) 0.051(3) -0.017(3) -0.004(3) -0.004(3)
C4 0.045(3) 0.053(3) 0.041(3) -0.015(2) 0.001(2) -0.015(2)
C5 0.043(3) 0.041(3) 0.033(2) -0.015(2) -0.005(2) -0.006(2)
C6 0.067(4) 0.044(3) 0.037(3) -0.017(2) -0.007(3) -0.014(3)
C7 0.040(3) 0.064(4) 0.062(4) -0.019(3) -0.003(3) -0.004(3)
C8 0.052(3) 0.064(4) 0.075(5) -0.025(4) -0.009(3) -0.002(3)
C9 0.045(3) 0.068(4) 0.095(6) -0.028(4) 0.023(4) -0.024(3)
C10 0.066(5) 0.090(6) 0.092(6) -0.009(5) 0.023(4) -0.034(4)
C11 0.094(5) 0.070(4) 0.040(3) 0.003(3) 0.021(3) -0.012(4)
C12 0.111(6) 0.137(7) 0.064(5) -0.015(5) 0.000(4) -0.055(5)
C13 0.070(4) 0.093(5) 0.049(4) 0.006(3) -0.003(3) 0.014(4)
C14 0.074(5) 0.051(4) 0.084(5) 0.009(4) -0.021(4) -0.008(3)
C15 0.060(4) 0.050(3) 0.054(4) -0.016(3) -0.005(3) 0.005(3)
C16 0.053(3) 0.062(4) 0.059(4) -0.020(3) -0.001(3) -0.005(3)
C17 0.057(3) 0.053(3) 0.036(3) -0.017(2) 0.002(2) -0.011(3)
C18 0.063(4) 0.058(4) 0.039(3) -0.013(3) 0.000(3) -0.011(3)
C19 0.046(3) 0.058(4) 0.053(3) -0.011(3) 0.002(3) -0.009(3)
C20 0.067(3) 0.056(3) 0.055(3) -0.040(3) 0.036(3) -0.037(3)
C21 0.048(3) 0.037(3) 0.028(2) -0.011(2) 0.001(2) -0.008(2)
C22 0.037(3) 0.051(3) 0.039(3) -0.024(2) 0.009(2) -0.009(2)
C23 0.039(3) 0.085(5) 0.055(4) -0.034(3) -0.009(3) -0.004(3)
C24 0.090(5) 0.051(3) 0.046(3) 0.005(3) -0.037(3) -0.003(3)
C25 0.043(3) 0.050(3) 0.056(3) -0.028(3) 0.024(3) -0.018(2)
C26 0.052(3) 0.043(3) 0.062(4) -0.008(3) 0.003(3) -0.005(3)
C27 0.060(3) 0.048(3) 0.037(3) -0.017(2) 0.013(2) -0.020(3)
C28 0.066(4) 0.069(4) 0.041(3) -0.008(3) -0.005(3) -0.021(3)
C29 0.053(3) 0.055(3) 0.041(3) -0.006(3) -0.003(3) -0.011(3)
C30 0.046(3) 0.069(4) 0.054(4) 0.000(3) -0.009(3) -0.004(3)
C31 0.065(4) 0.096(5) 0.059(4) -0.032(4) -0.016(3) 0.033(4)
C32 0.059(4) 0.080(5) 0.051(4) -0.020(3) 0.011(3) 0.008(3)
N3 0.042(2) 0.041(2) 0.026(2) 0.0016(17) 0.0092(17) -0.0130(18)
N4 0.0332(19) 0.0276(18) 0.0228(17) -0.0031(14) -0.0001(15) -0.0076(15)
N5 0.043(2) 0.0271(19) 0.0249(18) -0.0063(15) 0.0100(16) -0.0128(16)
N6 0.048(2) 0.035(2) 0.029(2) -0.0096(17) 0.0151(17) -0.0188(18)
C33 0.038(2) 0.045(3) 0.027(2) -0.004(2) 0.0066(19) -0.015(2)
C34 0.032(2) 0.040(3) 0.0166(19) -0.0010(17) 0.0021(16) -0.0065(18)
C35 0.033(2) 0.040(3) 0.0190(19) -0.0046(18) 0.0047(17) -0.0063(19)
C36 0.030(2) 0.029(2) 0.027(2) -0.0059(18) 0.0004(17) -0.0042(17)
C37 0.030(2) 0.023(2) 0.025(2) -0.0026(16) 0.0003(17) -0.0069(16)
C38 0.030(2) 0.023(2) 0.024(2) -0.0025(16) -0.0010(17) -0.0059(16)
C39 0.028(2) 0.035(2) 0.029(2) 0.0002(18) -0.0008(18) -0.0059(18)
C40 0.032(2) 0.037(2) 0.025(2) 0.0010(18) -0.0045(18) -0.0060(18)
C41 0.031(2) 0.028(2) 0.028(2) 0.0012(17) -0.0036(18) -0.0053(17)
C42 0.036(2) 0.034(2) 0.027(2) -0.0027(18) -0.0069(19) -0.0025(18)
C43 0.037(2) 0.025(2) 0.025(2) -0.0028(17) 0.0018(18) -0.0093(17)
C44 0.032(2) 0.025(2) 0.025(2) -0.0056(17) 0.0018(17) -0.0081(17)
C45 0.035(2) 0.030(2) 0.033(2) -0.0043(19) 0.0058(19) -0.0084(18)
C46 0.029(2) 0.052(3) 0.042(3) 0.002(2) 0.003(2) -0.005(2)
C47 0.033(2) 0.060(3) 0.036(3) 0.002(2) -0.006(2) -0.006(2)
C48 0.043(3) 0.027(2) 0.027(2) -0.0027(18) 0.0020(19) -0.0103(19)
C49 0.035(2) 0.038(3) 0.035(2) -0.010(2) 0.010(2) -0.011(2)
C50 0.056(3) 0.041(3) 0.029(2) -0.013(2) 0.018(2) -0.024(2)
C51 0.041(2) 0.033(2) 0.025(2) -0.0076(18) 0.0126(19) -0.0140(19)
C52 0.079(4) 0.039(3) 0.041(3) -0.016(2) 0.020(3) -0.023(3)
N1S 0.056(3) 0.049(3) 0.046(3) -0.005(2) -0.014(2) -0.008(2)
C1S 0.050(3) 0.040(3) 0.038(3) -0.005(2) -0.012(2) -0.001(2)
C2S 0.049(3) 0.072(4) 0.067(4) -0.014(4) -0.004(3) -0.011(3)
C3S 0.107(14) 0.109(14) 0.129(15) -0.045(10) -0.002(9) -0.029(9)
C4S 0.081 0.134(12) 0.132(13) -0.038(9) -0.017(9) -0.006(9)
C5S 0.080(11) 0.074(10) 0.081(12) -0.029(8) 0.008(8) -0.007(8)
C6S 0.097(8) 0.125(10) 0.089(8) -0.042(7) -0.045(6) 0.018(7)
C7S 0.130(11) 0.114(10) 0.107(10) -0.057(8) -0.015(8) 0.001(8)
C8S 0.103(10) 0.101(9) 0.084(8) -0.051(7) -0.024(7) 0.011(7)

loop_
_atom_type_symbol
_atom_type_description
_atom_type_scat_dispersion_real
_atom_type_scat_dispersion_imag
_atom_type_scat_source
C C 0.0033 0.0016 'International Tables Vol C Tables 4.2.6.8 and 6.1.1.4'
H H 0.0000 0.0000 'International Tables Vol C Tables 4.2.6.8 and 6.1.1.4'
N N 0.0061 0.0033 'International Tables Vol C Tables 4.2.6.8 and 6.1.1.4'
O O 0.0106 0.0060 'International Tables Vol C Tables 4.2.6.8 and 6.1.1.4'
Cl Cl 0.1484 0.1585 'International Tables Vol C Tables 4.2.6.8 and 6.1.1.4'

loop_
_geom_angle_atom_site_label_1
_geom_angle_atom_site_label_2
_geom_angle_atom_site_label_3
_geom_angle
_geom_angle_site_symmetry_1
_geom_angle_site_symmetry_3
_geom_angle_publ_flag
O16 Cl1 O14 108.7(3) . . ?
O16 Cl1 O13 108.9(3) . . ?
O14 Cl1 O13 108.2(3) . . ?
O16 Cl1 O15 112.4(3) . . ?
O14 Cl1 O15 108.2(3) . . ?
O13 Cl1 O15 110.3(3) . . ?
O24 Cl2 O21 108.7(3) . . ?
O24 Cl2 O23 110.5(3) . . ?
O21 Cl2 O23 109.5(3) . . ?
O24 Cl2 O22 110.7(3) . . ?
O21 Cl2 O22 108.2(3) . . ?
O23 Cl2 O22 109.3(3) . . ?
O34 Cl3 O33 111.8(3) . . ?
O34 Cl3 O32 109.5(3) . . ?
O33 Cl3 O32 107.3(2) . . ?
O34 Cl3 O31 109.4(2) . . ?
O33 Cl3 O31 109.4(2) . . ?
O32 Cl3 O31 109.4(2) . . ?
O47 Cl4 O46 117.8(9) . . ?
O42 Cl4 O43 114.5(7) . . ?
O47 Cl4 O41 114.8(7) . . ?
O42 Cl4 O41 115.5(6) . . ?
O46 Cl4 O41 111.9(8) . . ?
O43 Cl4 O41 115.5(5) . . ?
O47 Cl4 O45 104.9(8) . . ?
O46 Cl4 O45 103.4(8) . . ?
O41 Cl4 O45 101.7(7) . . ?
O42 Cl4 O44 101.5(7) . . ?
O43 Cl4 O44 105.0(5) . . ?
O41 Cl4 O44 102.0(4) . . ?
C4 O1 C7 120.6(5) . . ?
C9 O2 C8 111.6(5) . . ?
C10 O3 C11 117.9(6) . . ?
C12 O4 C13 115.9(8) . . ?
C15 O5 C14 112.9(5) . . ?
C5 O6 C16 118.5(4) . . ?
C20 O7 C23 123.2(5) . . ?
C24 O8 C25 111.6(5) . . ?
C26 O9 C27 112.0(4) . . ?
C28 O10 C29 116.0(5) . . ?
C31 O11 C30 113.3(5) . . ?
C21 O12 C32 114.6(5) . . ?
N2 N1 C1 112.3(5) . . ?
N1 N2 C17 111.7(5) . . ?
C2 C1 C6 120.8(6) . . ?
C2 C1 N1 114.5(5) . . ?
C6 C1 N1 124.5(6) . . ?
C1 C2 C3 120.2(6) . . ?
C2 C3 C4 119.3(5) . . ?
O1 C4 C5 114.7(5) . . ?
O1 C4 C3 125.4(5) . . ?
C5 C4 C3 119.9(5) . . ?
O6 C5 C6 125.4(5) . . ?
O6 C5 C4 115.6(5) . . ?
C6 C5 C4 119.0(5) . . ?
C5 C6 C1 120.7(6) . . ?
C8 C7 O1 108.7(5) . . ?
C7 C8 O2 109.2(5) . . ?
O2 C9 C10 113.6(6) . . ?
O3 C10 C9 113.7(7) . . ?
O3 C11 C12 113.2(6) . . ?
O4 C12 C11 114.8(8) . . ?
O4 C13 C14 118.2(7) . . ?
O5 C14 C13 109.3(6) . . ?
O5 C15 C16 107.3(5) . . ?
O6 C16 C15 107.7(5) . . ?
C22 C17 C18 121.3(5) . . ?
C22 C17 N2 121.4(5) . . ?
C18 C17 N2 117.2(5) . . ?
C17 C18 C19 119.7(6) . . ?
C18 C19 C20 119.0(5) . . ?
O7 C20 C21 120.8(6) . . ?
O7 C20 C19 121.7(6) . . ?
C21 C20 C19 117.4(5) . . ?
C22 C21 O12 128.5(5) . . ?
C22 C21 C20 120.2(5) . . ?
O12 C21 C20 111.4(5) . . ?
C17 C22 C21 122.4(5) . . ?
O7 C23 C24 110.5(5) . . ?
O8 C24 C23 109.2(5) . . ?
O8 C25 C26 106.0(5) . . ?
O9 C26 C25 110.5(5) . . ?
O9 C27 C28 110.6(4) . . ?
O10 C28 C27 110.2(5) . . ?
O10 C29 C30 114.2(5) . . ?
O11 C30 C29 107.6(5) . . ?
O11 C31 C32 106.9(6) . . ?
O12 C32 C31 106.7(5) . . ?
C36 N4 C40 122.9(4) . . ?
C36 N4 C35 119.0(4) . . ?
C40 N4 C35 117.9(4) . . ?
C49 N5 C48 122.9(4) . . ?
C49 N5 C50 118.2(4) . . ?
C48 N5 C50 118.9(4) . . ?
N3 C33 C34 109.5(4) . . ?
C35 C34 C33 113.1(4) . . ?
N4 C35 C34 108.2(3) . . ?
N4 C36 C37 120.8(4) . . ?
C36 C37 C38 117.8(4) . . ?
C36 C37 C41 122.8(4) . . ?
C38 C37 C41 119.4(4) . . ?
C44 C38 C37 120.2(4) . . ?
C44 C38 C39 119.2(4) . . ?
C37 C38 C39 120.5(4) . . ?
C40 C39 C38 117.7(4) . . ?
C40 C39 C47 122.3(4) . . ?
C38 C39 C47 119.9(4) . . ?
N4 C40 C39 120.1(4) . . ?
C42 C41 C37 120.7(4) . . ?
C41 C42 C43 120.5(4) . . ?
C48 C43 C44 118.0(4) . . ?
C48 C43 C42 122.4(4) . . ?
C44 C43 C42 119.5(4) . . ?
C38 C44 C45 120.0(4) . . ?
C38 C44 C43 119.7(4) . . ?
C45 C44 C43 120.3(4) . . ?
C49 C45 C44 117.9(4) . . ?
C49 C45 C46 122.2(4) . . ?
C44 C45 C46 119.8(4) . . ?
C47 C46 C45 120.4(5) . . ?
C46 C47 C39 120.5(5) . . ?
N5 C48 C43 120.0(4) . . ?
N5 C49 C45 120.7(4) . . ?
N5 C50 C51 113.7(4) . . ?
C52 C51 C50 106.3(4) . . ?
N6 C52 C51 111.8(4) . . ?
N1S C1S C2S 178.2(7) . . ?
C5S C3S C4S 120.6(13) 2_666 . ?
C5S C4S C3S 118.6(12) . . ?
C3S C5S C4S 120.4(12) 2_666 . ?
C8S C6S C7S 119.0(11) 2_666 . ?
C8S C7S C6S 119.0(11) . . ?
C7S C8S C6S 121.6(11) . 2_666 ?

loop_
_geom_bond_atom_site_label_1
_geom_bond_atom_site_label_2
_geom_bond_distance
_geom_bond_site_symmetry_2
_geom_bond_publ_flag
Cl1 O16 1.425(4) . ?
Cl1 O14 1.430(4) . ?
Cl1 O13 1.436(4) . ?
Cl1 O15 1.437(5) . ?
Cl2 O24 1.430(4) . ?
Cl2 O21 1.432(5) . ?
Cl2 O23 1.437(5) . ?
Cl2 O22 1.439(4) . ?
Cl3 O34 1.413(4) . ?
Cl3 O33 1.429(4) . ?
Cl3 O32 1.447(4) . ?
Cl3 O31 1.448(4) . ?
Cl4 O47 1.339(10) . ?
Cl4 O42 1.358(8) . ?
Cl4 O46 1.368(9) . ?
Cl4 O43 1.373(7) . ?
Cl4 O41 1.397(5) . ?
Cl4 O45 1.518(10) . ?
Cl4 O44 1.533(7) . ?
O1 C4 1.337(6) . ?
O1 C7 1.452(7) . ?
O2 C9 1.413(8) . ?
O2 C8 1.441(8) . ?
O3 C10 1.357(10) . ?
O3 C11 1.368(9) . ?
O4 C12 1.342(10) . ?
O4 C13 1.431(10) . ?
O5 C15 1.421(7) . ?
O5 C14 1.439(8) . ?
O6 C5 1.356(6) . ?
O6 C16 1.399(7) . ?
O7 C20 1.338(6) . ?
O7 C23 1.442(7) . ?
O8 C24 1.398(7) . ?
O8 C25 1.416(6) . ?
O9 C26 1.384(7) . ?
O9 C27 1.403(7) . ?
O10 C28 1.389(8) . ?
O10 C29 1.396(7) . ?
O11 C31 1.399(8) . ?
O11 C30 1.425(7) . ?
O12 C21 1.365(6) . ?
O12 C32 1.417(8) . ?
N1 N2 1.272(7) . ?
N1 C1 1.430(7) . ?
N2 C17 1.474(7) . ?
C1 C2 1.361(8) . ?
C1 C6 1.396(8) . ?
C2 C3 1.410(8) . ?
C3 C4 1.410(8) . ?
C4 C5 1.407(7) . ?
C5 C6 1.390(7) . ?
C7 C8 1.432(9) . ?
C9 C10 1.420(12) . ?
C11 C12 1.541(12) . ?
C13 C14 1.488(11) . ?
C15 C16 1.531(9) . ?
C17 C22 1.353(8) . ?
C17 C18 1.363(8) . ?
C18 C19 1.414(8) . ?
C19 C20 1.452(9) . ?
C20 C21 1.411(8) . ?
C21 C22 1.360(7) . ?
C23 C24 1.500(9) . ?
C25 C26 1.538(9) . ?
C27 C28 1.516(9) . ?
C29 C30 1.457(9) . ?
C31 C32 1.533(10) . ?
N3 C33 1.478(6) . ?
N4 C36 1.342(5) . ?
N4 C40 1.350(6) . ?
N4 C35 1.494(5) . ?
N5 C49 1.337(6) . ?
N5 C48 1.351(6) . ?
N5 C50 1.482(6) . ?
N6 C52 1.491(6) . ?
C33 C34 1.512(6) . ?
C34 C35 1.512(7) . ?
C36 C37 1.388(6) . ?
C37 C38 1.414(6) . ?
C37 C41 1.444(6) . ?
C38 C44 1.406(6) . ?
C38 C39 1.418(6) . ?
C39 C40 1.397(6) . ?
C39 C47 1.429(7) . ?
C41 C42 1.346(6) . ?
C42 C43 1.448(6) . ?
C43 C48 1.397(6) . ?
C43 C44 1.415(6) . ?
C44 C45 1.411(6) . ?
C45 C49 1.391(6) . ?
C45 C46 1.430(7) . ?
C46 C47 1.355(7) . ?
C50 C51 1.520(6) . ?
C51 C52 1.499(7) . ?
N1S C1S 1.104(7) . ?
C1S C2S 1.472(9) . ?
C3S C5S 1.348(14) 2_666 ?
C3S C4S 1.364(14) . ?
C4S C5S 1.357(14) . ?
C5S C3S 1.348(14) 2_666 ?
C6S C8S 1.355(13) 2_666 ?
C6S C7S 1.381(13) . ?
C7S C8S 1.338(13) . ?
C8S C6S 1.355(13) 2_666 ?

loop_
_geom_hbond_atom_site_label_D
_geom_hbond_atom_site_label_H
_geom_hbond_atom_site_label_A
_geom_hbond_distance_DH
_geom_hbond_distance_HA
_geom_hbond_distance_DA
_geom_hbond_angle_DHA
_geom_hbond_site_symmetry_A
N3 H3 O1 0.91 2.08 2.981(6) 173.2 .
N3 H1 O3 0.91 1.91 2.804(6) 165.7 .
N3 H2 O5 0.91 1.91 2.817(6) 175.3 .
N6 H6 O8 0.91 1.82 2.728(6) 171.6 2_675
N6 H5 O10 0.91 1.98 2.886(6) 171.1 2_675
N6 H4 O12 0.91 2.04 2.942(6) 170.1 2_675
